data_7701192
loop_
_publ_author_name
'Vivancos, \'Angela'
'Poveda, Dionisio'
'Mu\~noz, Alonso'
'Moreno, Julia'
'Bautista, Delia'
'Gonz\'alez-Herrero, Pablo'

_publ_section_title
;
 Selective synthesis, reactivity and luminescence of unsymmetrical
 bis-cyclometalated Pt(iv) complexes.
;
_journal_issue 38
_journal_name_full 'Dalton transactions (Cambridge, England : 2003)'
_journal_page_first 14367
_journal_page_last 14382
_journal_paper_doi 10.1039/c9dt02431j
_journal_volume 48
_journal_year 2019
_chemical_formula_sum 'C34 H33 Cl F5 N3 O4 Pt S'
_chemical_formula_weight 905.23
_space_group_crystal_system triclinic
_space_group_IT_number 2
_space_group_name_Hall '-P 1'
_space_group_name_H-M_alt 'P -1'
_symmetry_space_group_name_Hall '-P 1'
_symmetry_space_group_name_H-M 'P -1'
_atom_sites_solution_hydrogens geom
_audit_creation_method SHELXL-2018/1
_audit_update_record
;
2019-05-01 deposited with the CCDC.    2019-09-10 downloaded from the CCDC.
;
_cell_angle_alpha 74.425(4)
_cell_angle_beta 89.412(4)
_cell_angle_gamma 69.723(4)
_cell_formula_units_Z 2
_cell_length_a 10.6722(14)
_cell_length_b 13.0588(17)
_cell_length_c 13.3512(16)
_cell_measurement_reflns_used 9125
_cell_measurement_temperature 100(2)
_cell_measurement_theta_max 30.54
_cell_measurement_theta_min 2.49
_cell_volume 1674.2(4)
_computing_cell_refinement 'SAINT V8.38A (Bruker AXS Inc.)'
_computing_data_collection 'APEX3 2017.3 (Bruker AXS Inc.)'
_computing_data_reduction 'SAINT V8.38A (Bruker AXS Inc.)'
_computing_molecular_graphics 'Bruker SHELXTL'
_computing_publication_material 'Bruker SHELXTL'
_computing_structure_refinement 'SHELXL-2018/1 (Sheldrick, 2018)'
_computing_structure_solution 'SHELXT 2014/5 (Sheldrick, 2014)'
_diffrn_ambient_temperature 100(2)
_diffrn_detector_area_resol_mean 10.4167
_diffrn_measured_fraction_theta_full 0.999
_diffrn_measured_fraction_theta_max 0.997
_diffrn_measurement_device_type 'Bruker D8 QUEST'
_diffrn_measurement_method '\w-scans and phi scans'
_diffrn_radiation_type MoK\a
_diffrn_radiation_wavelength 0.71073
_diffrn_reflns_av_R_equivalents 0.0498
_diffrn_reflns_av_unetI/netI 0.0216
_diffrn_reflns_Laue_measured_fraction_full 0.999
_diffrn_reflns_Laue_measured_fraction_max 0.997
_diffrn_reflns_limit_h_max 15
_diffrn_reflns_limit_h_min -15
_diffrn_reflns_limit_k_max 18
_diffrn_reflns_limit_k_min -18
_diffrn_reflns_limit_l_max 19
_diffrn_reflns_limit_l_min -18
_diffrn_reflns_number 119456
_diffrn_reflns_point_group_measured_fraction_full 0.999
_diffrn_reflns_point_group_measured_fraction_max 0.997
_diffrn_reflns_theta_full 25.242
_diffrn_reflns_theta_max 30.599
_diffrn_reflns_theta_min 2.043
_diffrn_source 'high brilliance microfocus sealed tube '
_exptl_absorpt_coefficient_mu 4.404
_exptl_absorpt_correction_T_max 0.7461
_exptl_absorpt_correction_T_min 0.5463
_exptl_absorpt_correction_type multi-scan
_exptl_absorpt_process_details SADABS-2016/2
_exptl_crystal_colour colourless
_exptl_crystal_density_diffrn 1.796
_exptl_crystal_description prism
_exptl_crystal_F_000 892
_exptl_crystal_size_max 0.140
_exptl_crystal_size_mid 0.080
_exptl_crystal_size_min 0.070
_refine_diff_density_max 1.591
_refine_diff_density_min -1.389
_refine_diff_density_rms 0.106
_refine_ls_extinction_method none
_refine_ls_goodness_of_fit_ref 1.057
_refine_ls_hydrogen_treatment constr
_refine_ls_matrix_type full
_refine_ls_number_parameters 446
_refine_ls_number_reflns 10267
_refine_ls_number_restraints 3
_refine_ls_restrained_S_all 1.062
_refine_ls_R_factor_all 0.0241
_refine_ls_R_factor_gt 0.0209
_refine_ls_shift/su_max 0.002
_refine_ls_shift/su_mean 0.000
_refine_ls_structure_factor_coef Fsqd
_refine_ls_weighting_details 'w=1/[\s^2^(Fo^2^)+(0.0190P)^2^+2.8759P] where P=(Fo^2^+2Fc^2^)/3'
_refine_ls_weighting_scheme calc
_refine_ls_wR_factor_gt 0.0487
_refine_ls_wR_factor_ref 0.0498
_reflns_Friedel_coverage 0.000
_reflns_number_gt 9588
_reflns_number_total 10267
_reflns_threshold_expression 'I > 2\s(I)'
_cod_data_source_file c9dt02431j2.cif
_cod_data_source_block avu_19b_2_0msp_a
_cod_depositor_comments 'Adding full bibliography for 7701188--7701194.cif.'
_cod_database_code 7701192
_shelx_shelxl_version_number 2018/1
_shelx_space_group_comment
;
The symmetry employed for this shelxl refinement is uniquely defined
by the following loop, which should always be used as a source of
symmetry information in preference to the above space-group names.
They are only intended as comments.
;
_shelx_estimated_absorpt_t_min 0.578
_shelx_estimated_absorpt_t_max 0.748

loop_
_space_group_symop_operation_xyz
'x, y, z'
'-x, -y, -z'

loop_
_atom_site_label
_atom_site_type_symbol
_atom_site_fract_x
_atom_site_fract_y
_atom_site_fract_z
_atom_site_U_iso_or_equiv
_atom_site_adp_type
_atom_site_occupancy
_atom_site_site_symmetry_order
_atom_site_calc_flag
_atom_site_refinement_flags_posn
_atom_site_refinement_flags_adp
Pt1 Pt 0.52131(2) 0.35765(2) 0.24418(2) 0.01143(2) Uani 1 1 d . .
Cl2 Cl 0.63580(5) 0.33129(5) 0.10010(4) 0.01979(10) Uani 1 1 d . .
N1 N 0.43377(17) 0.37362(15) 0.37817(13) 0.0119(3) Uani 1 1 d . .
N2 N 0.35344(18) 0.36071(16) 0.15716(14) 0.0145(3) Uani 1 1 d . .
N3 N 0.47745(18) 0.53997(16) 0.19169(13) 0.0131(3) Uani 1 1 d . .
C1 C 0.6825(2) 0.34176(18) 0.33191(16) 0.0128(4) Uani 1 1 d . .
C2 C 0.8097(2) 0.32976(19) 0.29974(17) 0.0160(4) Uani 1 1 d . .
H2 H 0.829339 0.324084 0.231443 0.019 Uiso 1 1 calc R U
C3 C 0.9070(2) 0.32627(19) 0.36933(18) 0.0171(4) Uani 1 1 d . .
F1 F 1.03069(13) 0.31580(13) 0.33711(11) 0.0232(3) Uani 1 1 d . .
C4 C 0.8857(2) 0.3342(2) 0.46913(18) 0.0186(4) Uani 1 1 d . .
H4 H 0.954231 0.332958 0.514813 0.022 Uiso 1 1 calc R U
C5 C 0.7588(2) 0.3441(2) 0.49899(17) 0.0168(4) Uani 1 1 d . .
F2 F 0.73614(15) 0.35326(14) 0.59676(11) 0.0255(3) Uani 1 1 d . .
C6 C 0.6552(2) 0.34814(18) 0.43380(16) 0.0132(4) Uani 1 1 d . .
C7 C 0.5179(2) 0.36247(18) 0.46027(16) 0.0127(4) Uani 1 1 d . .
C8 C 0.4674(2) 0.36640(19) 0.55633(17) 0.0166(4) Uani 1 1 d . .
H8 H 0.525034 0.357750 0.614200 0.020 Uiso 1 1 calc R U
C9 C 0.3327(2) 0.3830(2) 0.56757(17) 0.0183(4) Uani 1 1 d . .
H9 H 0.297923 0.385690 0.632983 0.022 Uiso 1 1 calc R U
C10 C 0.2496(2) 0.39555(19) 0.48265(17) 0.0172(4) Uani 1 1 d . .
H10 H 0.157110 0.407974 0.488819 0.021 Uiso 1 1 calc R U
C11 C 0.3032(2) 0.38974(18) 0.38899(17) 0.0147(4) Uani 1 1 d . .
H11 H 0.246802 0.397280 0.330830 0.018 Uiso 1 1 calc R U
C12 C 0.5445(2) 0.19122(19) 0.29444(17) 0.0166(4) Uani 1 1 d . .
C13 C 0.6464(2) 0.1056(2) 0.36484(18) 0.0204(4) Uani 1 1 d . .
H13 H 0.717821 0.122471 0.389821 0.025 Uiso 1 1 calc R U
C14 C 0.6453(3) -0.0051(2) 0.3995(2) 0.0257(5) Uani 1 1 d . .
C15 C 0.5389(3) -0.0282(2) 0.3628(2) 0.0300(6) Uani 1 1 d . .
H15 H 0.536097 -0.102632 0.386771 0.036 Uiso 1 1 calc R U
C16 C 0.4376(3) 0.0562(2) 0.2920(2) 0.0268(5) Uani 1 1 d . .
H16 H 0.366596 0.038705 0.267078 0.032 Uiso 1 1 calc R U
C17 C 0.4385(2) 0.1669(2) 0.25675(18) 0.0192(4) Uani 1 1 d . .
C18 C 0.3381(2) 0.2584(2) 0.17865(18) 0.0179(4) Uani 1 1 d . .
C19 C 0.2355(2) 0.2465(2) 0.1238(2) 0.0227(5) Uani 1 1 d . .
H19 H 0.221643 0.176015 0.140662 0.027 Uiso 1 1 calc R U
C20 C 0.1543(2) 0.3378(2) 0.04493(19) 0.0229(5) Uani 1 1 d . .
H20 H 0.084237 0.330580 0.007331 0.027 Uiso 1 1 calc R U
C21 C 0.1760(2) 0.4397(2) 0.02121(18) 0.0202(4) Uani 1 1 d . .
H21 H 0.123036 0.502667 -0.034242 0.024 Uiso 1 1 calc R U
C22 C 0.2757(2) 0.4484(2) 0.07946(17) 0.0172(4) Uani 1 1 d . .
H22 H 0.289832 0.518778 0.064086 0.021 Uiso 1 1 calc R U
C23 C 0.7569(3) -0.0976(2) 0.4747(2) 0.0364(7) Uani 1 1 d . .
H23A H 0.792042 -0.163458 0.447092 0.055 Uiso 1 1 calc R U
H23B H 0.722422 -0.120084 0.542217 0.055 Uiso 1 1 calc R U
H23C H 0.828795 -0.069430 0.483726 0.055 Uiso 1 1 calc R U
C32 C 0.3547(2) 0.61428(19) 0.19691(16) 0.0151(4) Uani 1 1 d . .
H32 H 0.287041 0.585480 0.223744 0.018 Uiso 1 1 calc R U
C33 C 0.3235(2) 0.7306(2) 0.16481(18) 0.0184(4) Uani 1 1 d . .
H33 H 0.235708 0.780104 0.169748 0.022 Uiso 1 1 calc R U
C34 C 0.4206(2) 0.7755(2) 0.12516(18) 0.0192(4) Uani 1 1 d . .
C35 C 0.5474(2) 0.6980(2) 0.12122(18) 0.0192(4) Uani 1 1 d . .
H35 H 0.617130 0.724727 0.095605 0.023 Uiso 1 1 calc R U
C36 C 0.5726(2) 0.58271(19) 0.15426(16) 0.0156(4) Uani 1 1 d . .
H36 H 0.659846 0.531498 0.150566 0.019 Uiso 1 1 calc R U
C37 C 0.3910(3) 0.9010(2) 0.0868(3) 0.0331(6) Uani 1 1 d . .
H37A H 0.375059 0.926014 0.010505 0.050 Uiso 1 1 calc R U
H37B H 0.467593 0.917977 0.107979 0.050 Uiso 1 1 calc R U
H37C H 0.311073 0.941143 0.116915 0.050 Uiso 1 1 calc R U
C81 C 0.8710(4) 0.7711(3) 0.2168(2) 0.0373(7) Uani 1 1 d . .
F82 F 0.9538(3) 0.8168(2) 0.2448(2) 0.0762(8) Uani 1 1 d . .
F83 F 0.7610(3) 0.80006(17) 0.26597(17) 0.0578(6) Uani 1 1 d . .
F84 F 0.8327(3) 0.81954(17) 0.11484(15) 0.0544(6) Uani 1 1 d . .
S85 S 0.95084(6) 0.61744(5) 0.24708(4) 0.01933(11) Uani 1 1 d . .
O86 O 0.9821(2) 0.58381(18) 0.35847(14) 0.0306(4) Uani 1 1 d . .
O87 O 0.84795(17) 0.58411(15) 0.21299(13) 0.0218(3) Uani 1 1 d . .
O88 O 1.0639(2) 0.6029(2) 0.18599(18) 0.0440(6) Uani 1 1 d . .
C91 C 1.1443(6) 0.9305(4) 0.3680(4) 0.0751(14) Uani 1 1 d D .
H91A H 1.151124 0.864408 0.343812 0.113 Uiso 1 1 calc R U
H91B H 1.114063 0.920109 0.438325 0.113 Uiso 1 1 calc R U
H91C H 1.232412 0.938169 0.369521 0.113 Uiso 1 1 calc R U
C92 C 1.0513(4) 1.0297(3) 0.2993(3) 0.0454(8) Uani 1 1 d D .
H92A H 1.048770 1.097906 0.319591 0.055 Uiso 1 1 calc R U
H92B H 0.960297 1.025759 0.301282 0.055 Uiso 1 1 calc R U
O93 O 1.0942(2) 1.0357(2) 0.1978(2) 0.0490(6) Uani 1 1 d D .
C94 C 0.9913(3) 1.1176(3) 0.1064(3) 0.0500(9) Uani 1 1 d D .
H94A H 0.949935 1.192107 0.120862 0.060 Uiso 1 1 calc R U
H94B H 1.038088 1.129529 0.042289 0.060 Uiso 1 1 calc R U
C95 C 0.8913(5) 1.0775(4) 0.0894(4) 0.0716(13) Uani 1 1 d D .
H95A H 0.930812 1.007298 0.068748 0.107 Uiso 1 1 calc R U
H95B H 0.824915 1.134947 0.033761 0.107 Uiso 1 1 calc R U
H95C H 0.847602 1.061975 0.153742 0.107 Uiso 1 1 calc R U

loop_
_atom_site_aniso_label
_atom_site_aniso_U_11
_atom_site_aniso_U_22
_atom_site_aniso_U_33
_atom_site_aniso_U_23
_atom_site_aniso_U_13
_atom_site_aniso_U_12
Pt1 0.00945(4) 0.01557(4) 0.01007(4) -0.00534(3) -0.00009(2) -0.00409(3)
Cl2 0.0165(2) 0.0297(3) 0.0143(2) -0.0101(2) 0.00284(18) -0.0066(2)
N1 0.0116(8) 0.0129(8) 0.0118(7) -0.0036(6) -0.0002(6) -0.0047(6)
N2 0.0124(8) 0.0211(9) 0.0121(8) -0.0081(7) 0.0015(6) -0.0062(7)
N3 0.0116(8) 0.0181(8) 0.0105(7) -0.0044(6) -0.0001(6) -0.0062(7)
C1 0.0107(9) 0.0139(9) 0.0133(9) -0.0045(7) -0.0013(7) -0.0033(7)
C2 0.0121(9) 0.0201(10) 0.0152(9) -0.0064(8) 0.0005(7) -0.0039(8)
C3 0.0109(9) 0.0185(10) 0.0206(10) -0.0051(8) 0.0008(8) -0.0039(8)
F1 0.0103(6) 0.0342(8) 0.0260(7) -0.0109(6) 0.0016(5) -0.0074(6)
C4 0.0142(10) 0.0242(11) 0.0191(10) -0.0079(9) -0.0031(8) -0.0075(8)
C5 0.0165(10) 0.0230(11) 0.0134(9) -0.0083(8) -0.0002(7) -0.0079(8)
F2 0.0222(7) 0.0456(9) 0.0157(6) -0.0157(6) 0.0018(5) -0.0153(7)
C6 0.0126(9) 0.0143(9) 0.0131(9) -0.0049(7) -0.0006(7) -0.0046(7)
C7 0.0126(9) 0.0144(9) 0.0125(9) -0.0048(7) -0.0003(7) -0.0056(7)
C8 0.0177(10) 0.0214(10) 0.0132(9) -0.0064(8) 0.0018(7) -0.0089(8)
C9 0.0203(11) 0.0223(11) 0.0156(10) -0.0070(8) 0.0053(8) -0.0104(9)
C10 0.0148(10) 0.0205(10) 0.0189(10) -0.0068(8) 0.0053(8) -0.0086(8)
C11 0.0122(9) 0.0169(10) 0.0159(9) -0.0054(8) 0.0010(7) -0.0057(8)
C12 0.0181(10) 0.0174(10) 0.0154(9) -0.0084(8) 0.0013(8) -0.0049(8)
C13 0.0225(11) 0.0182(10) 0.0195(10) -0.0080(8) -0.0035(9) -0.0037(9)
C14 0.0328(13) 0.0174(11) 0.0236(12) -0.0087(9) -0.0032(10) -0.0024(10)
C15 0.0396(15) 0.0165(11) 0.0352(14) -0.0101(10) -0.0003(12) -0.0092(11)
C16 0.0296(13) 0.0234(12) 0.0327(13) -0.0130(10) 0.0003(10) -0.0120(10)
C17 0.0194(10) 0.0209(11) 0.0197(10) -0.0099(9) 0.0010(8) -0.0071(9)
C18 0.0163(10) 0.0233(11) 0.0187(10) -0.0121(9) 0.0023(8) -0.0082(9)
C19 0.0205(11) 0.0270(12) 0.0269(12) -0.0141(10) 0.0002(9) -0.0115(10)
C20 0.0160(10) 0.0362(13) 0.0223(11) -0.0161(10) 0.0001(8) -0.0104(10)
C21 0.0147(10) 0.0313(12) 0.0152(10) -0.0096(9) 0.0001(8) -0.0065(9)
C22 0.0150(10) 0.0243(11) 0.0138(9) -0.0073(8) 0.0018(7) -0.0073(8)
C23 0.0483(18) 0.0163(12) 0.0353(15) -0.0055(11) -0.0128(13) -0.0011(12)
C32 0.0119(9) 0.0205(10) 0.0133(9) -0.0056(8) 0.0012(7) -0.0055(8)
C33 0.0153(10) 0.0202(10) 0.0186(10) -0.0070(8) 0.0014(8) -0.0038(8)
C34 0.0206(11) 0.0196(10) 0.0191(10) -0.0061(8) 0.0006(8) -0.0089(9)
C35 0.0174(10) 0.0248(11) 0.0188(10) -0.0059(9) 0.0021(8) -0.0118(9)
C36 0.0112(9) 0.0221(10) 0.0144(9) -0.0051(8) 0.0006(7) -0.0072(8)
C37 0.0322(14) 0.0195(12) 0.0468(17) -0.0070(11) 0.0058(12) -0.0102(11)
C81 0.064(2) 0.0347(15) 0.0256(13) -0.0116(12) 0.0072(13) -0.0297(15)
F82 0.129(2) 0.0664(16) 0.0678(16) -0.0226(13) -0.0031(16) -0.0734(17)
F83 0.0781(16) 0.0328(10) 0.0472(12) -0.0170(9) 0.0182(11) 0.0027(10)
F84 0.0981(18) 0.0369(10) 0.0278(9) 0.0000(8) 0.0013(10) -0.0304(11)
S85 0.0128(2) 0.0331(3) 0.0174(2) -0.0118(2) 0.00225(19) -0.0112(2)
O86 0.0270(10) 0.0457(12) 0.0193(8) -0.0110(8) -0.0050(7) -0.0118(9)
O87 0.0180(8) 0.0278(9) 0.0230(8) -0.0076(7) -0.0039(6) -0.0118(7)
O88 0.0205(9) 0.0866(19) 0.0397(12) -0.0329(12) 0.0161(9) -0.0260(11)
C91 0.097(4) 0.053(3) 0.087(4) -0.027(2) -0.004(3) -0.036(3)
C92 0.0453(19) 0.0451(19) 0.0429(18) -0.0147(15) -0.0039(15) -0.0106(15)
O93 0.0392(13) 0.0434(14) 0.0567(16) -0.0087(12) 0.0053(11) -0.0096(11)
C94 0.0300(16) 0.0451(19) 0.080(3) -0.0245(19) 0.0179(17) -0.0146(15)
C95 0.088(4) 0.053(3) 0.064(3) -0.015(2) -0.011(3) -0.014(2)

loop_
_atom_type_symbol
_atom_type_description
_atom_type_scat_dispersion_real
_atom_type_scat_dispersion_imag
_atom_type_scat_source
C C 0.0033 0.0016 'International Tables Vol C Tables 4.2.6.8 and 6.1.1.4'
H H 0.0000 0.0000 'International Tables Vol C Tables 4.2.6.8 and 6.1.1.4'
Cl Cl 0.1484 0.1585 'International Tables Vol C Tables 4.2.6.8 and 6.1.1.4'
N N 0.0061 0.0033 'International Tables Vol C Tables 4.2.6.8 and 6.1.1.4'
Pt Pt -1.7033 8.3905 'International Tables Vol C Tables 4.2.6.8 and 6.1.1.4'
S S 0.1246 0.1234 'International Tables Vol C Tables 4.2.6.8 and 6.1.1.4'
F F 0.0171 0.0103 'International Tables Vol C Tables 4.2.6.8 and 6.1.1.4'
O O 0.0106 0.0060 'International Tables Vol C Tables 4.2.6.8 and 6.1.1.4'

loop_
_geom_angle_atom_site_label_1
_geom_angle_atom_site_label_2
_geom_angle_atom_site_label_3
_geom_angle
C1 Pt1 C12 95.03(9)
C1 Pt1 N1 81.25(8)
C12 Pt1 N1 86.81(8)
C1 Pt1 N2 175.48(8)
C12 Pt1 N2 80.46(8)
N1 Pt1 N2 98.04(7)
C1 Pt1 N3 88.65(7)
C12 Pt1 N3 174.91(8)
N1 Pt1 N3 90.29(7)
N2 Pt1 N3 95.82(7)
C1 Pt1 Cl2 94.87(6)
C12 Pt1 Cl2 91.54(6)
N1 Pt1 Cl2 175.62(5)
N2 Pt1 Cl2 85.67(5)
N3 Pt1 Cl2 91.64(5)
C11 N1 C7 120.86(18)
C11 N1 Pt1 123.58(14)
C7 N1 Pt1 115.51(14)
C22 N2 C18 120.19(19)
C22 N2 Pt1 125.94(15)
C18 N2 Pt1 113.48(15)
C32 N3 C36 117.73(19)
C32 N3 Pt1 121.01(14)
C36 N3 Pt1 121.25(15)
C2 C1 C6 120.28(19)
C2 C1 Pt1 126.42(15)
C6 C1 Pt1 113.26(15)
C3 C2 C1 118.5(2)
C3 C2 H2 120.8
C1 C2 H2 120.8
F1 C3 C4 117.84(19)
F1 C3 C2 118.2(2)
C4 C3 C2 123.9(2)
C3 C4 C5 116.0(2)
C3 C4 H4 122.0
C5 C4 H4 122.0
F2 C5 C4 116.58(19)
F2 C5 C6 119.69(19)
C4 C5 C6 123.7(2)
C5 C6 C1 117.59(19)
C5 C6 C7 125.91(19)
C1 C6 C7 116.46(18)
N1 C7 C8 119.12(19)
N1 C7 C6 113.41(17)
C8 C7 C6 127.47(19)
C9 C8 C7 120.0(2)
C9 C8 H8 120.0
C7 C8 H8 120.0
C10 C9 C8 119.5(2)
C10 C9 H9 120.3
C8 C9 H9 120.3
C11 C10 C9 119.0(2)
C11 C10 H10 120.5
C9 C10 H10 120.5
N1 C11 C10 121.5(2)
N1 C11 H11 119.3
C10 C11 H11 119.3
C13 C12 C17 119.9(2)
C13 C12 Pt1 126.66(17)
C17 C12 Pt1 113.31(16)
C12 C13 C14 121.0(2)
C12 C13 H13 119.5
C14 C13 H13 119.5
C15 C14 C13 118.7(2)
C15 C14 C23 120.6(2)
C13 C14 C23 120.6(2)
C16 C15 C14 120.8(2)
C16 C15 H15 119.6
C14 C15 H15 119.6
C15 C16 C17 120.7(2)
C15 C16 H16 119.6
C17 C16 H16 119.6
C16 C17 C12 118.9(2)
C16 C17 C18 123.5(2)
C12 C17 C18 117.6(2)
N2 C18 C19 119.7(2)
N2 C18 C17 114.77(19)
C19 C18 C17 125.4(2)
C20 C19 C18 119.7(2)
C20 C19 H19 120.2
C18 C19 H19 120.2
C19 C20 C21 119.4(2)
C19 C20 H20 120.3
C21 C20 H20 120.3
C22 C21 C20 118.8(2)
C22 C21 H21 120.6
C20 C21 H21 120.6
N2 C22 C21 122.0(2)
N2 C22 H22 119.0
C21 C22 H22 119.0
C14 C23 H23A 109.5
C14 C23 H23B 109.5
H23A C23 H23B 109.5
C14 C23 H23C 109.5
H23A C23 H23C 109.5
H23B C23 H23C 109.5
N3 C32 C33 122.6(2)
N3 C32 H32 118.7
C33 C32 H32 118.7
C32 C33 C34 120.1(2)
C32 C33 H33 120.0
C34 C33 H33 120.0
C35 C34 C33 116.9(2)
C35 C34 C37 120.9(2)
C33 C34 C37 122.2(2)
C36 C35 C34 120.4(2)
C36 C35 H35 119.8
C34 C35 H35 119.8
N3 C36 C35 122.3(2)
N3 C36 H36 118.8
C35 C36 H36 118.8
C34 C37 H37A 109.5
C34 C37 H37B 109.5
H37A C37 H37B 109.5
C34 C37 H37C 109.5
H37A C37 H37C 109.5
H37B C37 H37C 109.5
F83 C81 F82 108.1(3)
F83 C81 F84 106.3(3)
F82 C81 F84 108.1(3)
F83 C81 S85 111.3(2)
F82 C81 S85 110.9(3)
F84 C81 S85 111.9(2)
O87 S85 O88 114.67(12)
O87 S85 O86 115.07(11)
O88 S85 O86 115.71(13)
O87 S85 C81 102.85(13)
O88 S85 C81 103.31(16)
O86 S85 C81 102.60(13)
C92 C91 H91A 109.5
C92 C91 H91B 109.5
H91A C91 H91B 109.5
C92 C91 H91C 109.5
H91A C91 H91C 109.5
H91B C91 H91C 109.5
C91 C92 O93 107.1(4)
C91 C92 H92A 110.3
O93 C92 H92A 110.3
C91 C92 H92B 110.3
O93 C92 H92B 110.3
H92A C92 H92B 108.6
C92 O93 C94 116.5(3)
C95 C94 O93 112.5(3)
C95 C94 H94A 109.1
O93 C94 H94A 109.1
C95 C94 H94B 109.1
O93 C94 H94B 109.1
H94A C94 H94B 107.8
C94 C95 H95A 109.5
C94 C95 H95B 109.5
H95A C95 H95B 109.5
C94 C95 H95C 109.5
H95A C95 H95C 109.5
H95B C95 H95C 109.5

loop_
_geom_bond_atom_site_label_1
_geom_bond_atom_site_label_2
_geom_bond_distance
Pt1 C1 2.009(2)
Pt1 C12 2.020(2)
Pt1 N1 2.0365(17)
Pt1 N2 2.1283(18)
Pt1 N3 2.1718(18)
Pt1 Cl2 2.3081(6)
N1 C11 1.347(3)
N1 C7 1.369(3)
N2 C22 1.341(3)
N2 C18 1.356(3)
N3 C32 1.347(3)
N3 C36 1.351(3)
C1 C2 1.389(3)
C1 C6 1.407(3)
C2 C3 1.381(3)
C2 H2 0.9500
C3 F1 1.357(2)
C3 C4 1.375(3)
C4 C5 1.380(3)
C4 H4 0.9500
C5 F2 1.354(2)
C5 C6 1.393(3)
C6 C7 1.463(3)
C7 C8 1.393(3)
C8 C9 1.391(3)
C8 H8 0.9500
C9 C10 1.385(3)
C9 H9 0.9500
C10 C11 1.379(3)
C10 H10 0.9500
C11 H11 0.9500
C12 C13 1.389(3)
C12 C17 1.408(3)
C13 C14 1.399(3)
C13 H13 0.9500
C14 C15 1.395(4)
C14 C23 1.503(4)
C15 C16 1.383(4)
C15 H15 0.9500
C16 C17 1.398(3)
C16 H16 0.9500
C17 C18 1.459(3)
C18 C19 1.399(3)
C19 C20 1.382(4)
C19 H19 0.9500
C20 C21 1.382(4)
C20 H20 0.9500
C21 C22 1.378(3)
C21 H21 0.9500
C22 H22 0.9500
C23 H23A 0.9800
C23 H23B 0.9800
C23 H23C 0.9800
C32 C33 1.380(3)
C32 H32 0.9500
C33 C34 1.393(3)
C33 H33 0.9500
C34 C35 1.391(3)
C34 C37 1.497(3)
C35 C36 1.378(3)
C35 H35 0.9500
C36 H36 0.9500
C37 H37A 0.9800
C37 H37B 0.9800
C37 H37C 0.9800
C81 F83 1.328(4)
C81 F82 1.330(4)
C81 F84 1.338(3)
C81 S85 1.817(3)
S85 O87 1.4318(17)
S85 O88 1.436(2)
S85 O86 1.4400(19)
C91 C92 1.413(6)
C91 H91A 0.9800
C91 H91B 0.9800
C91 H91C 0.9800
C92 O93 1.416(4)
C92 H92A 0.9900
C92 H92B 0.9900
O93 C94 1.533(5)
C94 C95 1.386(6)
C94 H94A 0.9900
C94 H94B 0.9900
C95 H95A 0.9800
C95 H95B 0.9800
C95 H95C 0.9800

loop_
_geom_hbond_atom_site_label_D
_geom_hbond_atom_site_label_H
_geom_hbond_atom_site_label_A
_geom_hbond_distance_DH
_geom_hbond_distance_HA
_geom_hbond_distance_DA
_geom_hbond_angle_DHA
_geom_hbond_site_symmetry_A
_geom_hbond_publ_flag
C2 H2 Cl2 0.95 2.68 3.255(2) 119.3 . yes
C4 H4 O86 0.95 2.46 3.297(3) 147.6 2_766 yes
C8 H8 F2 0.95 2.24 2.861(3) 121.8 . yes
C10 H10 O86 0.95 2.60 3.160(3) 118.4 1_455 yes
C10 H10 O86 0.95 2.51 3.229(3) 132.1 2_666 yes
C19 H19 O93 0.95 2.60 3.495(4) 157.8 1_445 yes
C22 H22 Cl2 0.95 2.83 3.612(2) 140.3 2_665 yes
C32 H32 O88 0.95 2.36 3.165(3) 142.4 1_455 yes
C36 H36 O87 0.95 2.55 3.057(3) 113.7 . yes
